data_7225007
loop_
_publ_author_name
'Afkhami, Farhad Akbari'
'Khandar, Ali Akbar'
'Mahmoudi, Ghodrat'
'Maniukiewicz, Waldemar'
'Lipkowski, Janusz'
'White, Jonathan M.'
'Waterman, Rory'
'Garc\'ia-Granda, Santiago'
'Zangrando, Ennio'
'Bauz\'a, Antonio'
'Frontera, Antonio'

_publ_section_title
;
 Synthesis, X-ray characterization, DFT calculations and Hirshfeld surface
 analysis of Zn(ii) and Cd(ii) complexes based on isonicotinoylhydrazone
 ligand
;
_journal_issue 24
_journal_name_full CrystEngComm
_journal_page_first 4587
_journal_paper_doi 10.1039/C6CE00877A
_journal_volume 18
_journal_year 2016
_chemical_formula_moiety 'C15 H20 Cd I2 N4 O3'
_chemical_formula_sum 'C15 H20 Cd I2 N4 O3'
_chemical_formula_weight 670.57
_chemical_name_systematic
;
 ?
;
_space_group_IT_number 14
_symmetry_cell_setting monoclinic
_symmetry_space_group_name_Hall '-P 2ybc'
_symmetry_space_group_name_H-M 'P 1 21/c 1'
_atom_sites_solution_hydrogens geom
_atom_sites_solution_primary direct
_atom_sites_solution_secondary difmap
_audit_creation_method SHELXL-97
_audit_update_record
;
2016-03-09 deposited with the CCDC.
2016-04-25 downloaded from the CCDC.
;
_cell_angle_alpha 90.00
_cell_angle_beta 95.40(2)
_cell_angle_gamma 90.00
_cell_formula_units_Z 4
_cell_length_a 8.874(3)
_cell_length_b 15.738(5)
_cell_length_c 15.117(7)
_cell_measurement_reflns_used 896
_cell_measurement_temperature 100(1)
_cell_measurement_theta_max 15.0
_cell_measurement_theta_min 1.0
_cell_volume 2101.9(14)
_computing_structure_refinement 'SHELXL-97 (Sheldrick, 2008)'
_diffrn_ambient_temperature 100(1)
_diffrn_measured_fraction_theta_full 0.995
_diffrn_measured_fraction_theta_max 0.995
_diffrn_measurement_device_type Bruker
_diffrn_radiation_monochromator graphite
_diffrn_radiation_source 'fine-focus sealed tube'
_diffrn_radiation_type MoK\a
_diffrn_radiation_wavelength 0.71073
_diffrn_reflns_av_R_equivalents 0.0182
_diffrn_reflns_av_sigmaI/netI 0.0203
_diffrn_reflns_limit_h_max 0
_diffrn_reflns_limit_h_min -11
_diffrn_reflns_limit_k_max 19
_diffrn_reflns_limit_k_min -19
_diffrn_reflns_limit_l_max 18
_diffrn_reflns_limit_l_min -18
_diffrn_reflns_number 8349
_diffrn_reflns_theta_full 26.37
_diffrn_reflns_theta_max 26.37
_diffrn_reflns_theta_min 1.87
_exptl_absorpt_coefficient_mu 3.996
_exptl_absorpt_correction_T_max 0.31
_exptl_absorpt_correction_T_min 0.24
_exptl_absorpt_correction_type empirical
_exptl_crystal_colour orange
_exptl_crystal_density_diffrn 2.116
_exptl_crystal_density_method 'not measured'
_exptl_crystal_description prism
_exptl_crystal_F_000 1260
_exptl_crystal_size_max .29
_exptl_crystal_size_mid .21
_exptl_crystal_size_min .19
_refine_diff_density_max 0.934
_refine_diff_density_min -0.953
_refine_diff_density_rms 0.117
_refine_ls_extinction_method none
_refine_ls_goodness_of_fit_ref 1.161
_refine_ls_hydrogen_treatment mixed
_refine_ls_matrix_type full
_refine_ls_number_parameters 238
_refine_ls_number_reflns 4268
_refine_ls_number_restraints 0
_refine_ls_restrained_S_all 1.161
_refine_ls_R_factor_all 0.0210
_refine_ls_R_factor_gt 0.0203
_refine_ls_shift/su_max 0.001
_refine_ls_shift/su_mean 0.000
_refine_ls_structure_factor_coef Fsqd
_refine_ls_weighting_details 'calc w=1/[\s^2^(Fo^2^)+(0.0216P)^2^+3.2168P] where P=(Fo^2^+2Fc^2^)/3'
_refine_ls_weighting_scheme calc
_refine_ls_wR_factor_gt 0.0507
_refine_ls_wR_factor_ref 0.0510
_reflns_number_gt 4172
_reflns_number_total 4268
_reflns_threshold_expression >2\s(I)
_cod_data_source_file c6ce00877a2.cif
_cod_data_source_block 7
_cod_depositor_comments 'Adding full bibliography for 7225002--7225008.cif.'
_cod_original_sg_symbol_H-M P21/c
_cod_database_code 7225007

loop_
_symmetry_equiv_pos_as_xyz
'x, y, z'
'-x, y+1/2, -z+1/2'
'-x, -y, -z'
'x, -y-1/2, z-1/2'

loop_
_atom_site_label
_atom_site_type_symbol
_atom_site_fract_x
_atom_site_fract_y
_atom_site_fract_z
_atom_site_U_iso_or_equiv
_atom_site_adp_type
_atom_site_occupancy
_atom_site_symmetry_multiplicity
_atom_site_calc_flag
_atom_site_refinement_flags
I1 I 0.347251(18) 0.193761(11) 0.009465(11) 0.01535(6) Uani 1 1 d .
I2 I 0.337449(19) 0.073497(12) 0.290150(12) 0.01993(6) Uani 1 1 d .
Cd1 Cd 0.18902(2) 0.106393(12) 0.126078(13) 0.01327(6) Uani 1 1 d .
O1 O 0.1905(2) -0.03798(12) 0.07607(13) 0.0175(4) Uani 1 1 d .
N1 N -0.0380(3) -0.05128(15) 0.13090(15) 0.0138(4) Uani 1 1 d .
N2 N -0.0434(2) 0.03635(14) 0.13281(15) 0.0139(4) Uani 1 1 d .
N3 N -0.0167(2) 0.20263(14) 0.12264(15) 0.0144(4) Uani 1 1 d .
N4 N 0.1809(3) -0.35176(16) 0.12336(16) 0.0189(5) Uani 1 1 d .
C1 C 0.0935(3) -0.08392(17) 0.10552(18) 0.0140(5) Uani 1 1 d .
C9 C 0.1169(3) -0.17768(17) 0.11300(17) 0.0133(5) Uani 1 1 d .
C10 C 0.0100(3) -0.23483(17) 0.13944(18) 0.0150(5) Uani 1 1 d .
H10 H -0.0856 -0.2156 0.1548 0.018 Uiso 1 1 calc R
C2 C -0.1701(3) 0.07622(17) 0.13461(17) 0.0137(5) Uani 1 1 d .
C3 C -0.1543(3) 0.17030(17) 0.13721(17) 0.0131(5) Uani 1 1 d .
C7 C -0.2753(3) 0.22348(18) 0.15274(18) 0.0166(5) Uani 1 1 d .
H7 H -0.3701 0.2002 0.1646 0.020 Uiso 1 1 calc R
C13 C 0.2564(3) -0.20958(18) 0.09231(18) 0.0167(5) Uani 1 1 d .
H13 H 0.3318 -0.1724 0.0739 0.020 Uiso 1 1 calc R
C12 C 0.2831(3) -0.29563(19) 0.0989(2) 0.0197(6) Uani 1 1 d .
H12 H 0.3789 -0.3164 0.0855 0.024 Uiso 1 1 calc R
C8 C -0.3242(3) 0.03754(18) 0.12947(19) 0.0186(6) Uani 1 1 d .
H8A H -0.3185 -0.0219 0.1109 0.028 Uiso 1 1 calc .
H8B H -0.3922 0.0688 0.0862 0.028 Uiso 1 1 calc .
H8C H -0.3631 0.0403 0.1880 0.028 Uiso 1 1 calc .
C4 C 0.0001(3) 0.28665(18) 0.11863(18) 0.0172(5) Uani 1 1 d .
H4 H 0.0955 0.3087 0.1060 0.021 Uiso 1 1 calc R
C5 C -0.1159(3) 0.34375(18) 0.13207(19) 0.0195(6) Uani 1 1 d .
H5 H -0.1004 0.4033 0.1287 0.023 Uiso 1 1 calc R
C6 C -0.2546(3) 0.31092(19) 0.1505(2) 0.0203(6) Uani 1 1 d .
H6 H -0.3351 0.3481 0.1615 0.024 Uiso 1 1 calc R
C11 C 0.0470(3) -0.32109(18) 0.14272(18) 0.0174(5) Uani 1 1 d .
H11 H -0.0267 -0.3602 0.1596 0.021 Uiso 1 1 calc R
O2 O 0.2338(2) 0.37548(14) 0.25634(14) 0.0194(4) Uani 1 1 d .
C14 C 0.3822(3) 0.3395(2) 0.2582(2) 0.0241(6) Uani 1 1 d .
H14A H 0.4580 0.3843 0.2709 0.036 Uiso 1 1 calc .
H14B H 0.3956 0.3138 0.2005 0.036 Uiso 1 1 calc .
H14C H 0.3948 0.2959 0.3046 0.036 Uiso 1 1 calc .
O3 O 0.1946(3) 0.47436(15) 0.11311(15) 0.0271(5) Uani 1 1 d .
C15 C 0.2582(7) 0.4590(2) 0.0333(3) 0.0618(15) Uani 1 1 d .
H15A H 0.2145 0.4983 -0.0124 0.093 Uiso 1 1 calc .
H15B H 0.2366 0.4004 0.0142 0.093 Uiso 1 1 calc .
H15C H 0.3680 0.4675 0.0422 0.093 Uiso 1 1 calc .
H1Q1 H 0.200(4) 0.520(3) 0.120(3) 0.030(11) Uiso 1 1 d .
H1Q4 H -0.102(5) -0.079(2) 0.161(3) 0.030(10) Uiso 1 1 d .
H1Q2 H 0.223(4) 0.407(2) 0.214(3) 0.025(10) Uiso 1 1 d .

loop_
_atom_site_aniso_label
_atom_site_aniso_U_11
_atom_site_aniso_U_22
_atom_site_aniso_U_33
_atom_site_aniso_U_23
_atom_site_aniso_U_13
_atom_site_aniso_U_12
I1 0.01093(9) 0.01889(10) 0.01666(10) 0.00187(6) 0.00347(6) -0.00076(6)
I2 0.01529(9) 0.02821(11) 0.01632(10) 0.00254(7) 0.00160(7) 0.00294(7)
Cd1 0.00853(9) 0.01502(10) 0.01654(10) 0.00025(7) 0.00265(7) -0.00010(6)
O1 0.0133(9) 0.0172(10) 0.0234(10) -0.0015(8) 0.0087(8) -0.0028(7)
N1 0.0105(10) 0.0144(11) 0.0169(11) -0.0004(9) 0.0034(9) -0.0008(8)
N2 0.0107(10) 0.0154(11) 0.0157(11) 0.0014(9) 0.0010(8) 0.0006(8)
N3 0.0110(10) 0.0158(11) 0.0168(11) -0.0015(9) 0.0038(9) 0.0004(8)
N4 0.0196(12) 0.0164(12) 0.0208(12) 0.0012(9) 0.0035(9) 0.0024(9)
C1 0.0117(12) 0.0180(13) 0.0125(12) -0.0010(10) 0.0014(10) 0.0006(10)
C9 0.0108(11) 0.0171(13) 0.0119(12) -0.0006(10) 0.0003(9) 0.0004(10)
C10 0.0110(12) 0.0184(13) 0.0159(13) 0.0016(10) 0.0026(10) 0.0021(10)
C2 0.0114(12) 0.0185(13) 0.0112(12) 0.0015(10) 0.0005(9) 0.0003(10)
C3 0.0094(11) 0.0181(13) 0.0116(12) 0.0000(10) -0.0001(9) 0.0001(10)
C7 0.0100(12) 0.0209(14) 0.0193(13) 0.0005(11) 0.0029(10) 0.0019(10)
C13 0.0117(12) 0.0198(13) 0.0191(14) -0.0011(11) 0.0046(10) 0.0002(10)
C12 0.0142(13) 0.0234(14) 0.0227(15) -0.0001(12) 0.0074(11) 0.0034(11)
C8 0.0100(12) 0.0176(13) 0.0284(15) 0.0011(11) 0.0028(10) 0.0009(10)
C4 0.0136(12) 0.0210(14) 0.0171(13) -0.0011(11) 0.0023(10) 0.0001(10)
C5 0.0202(14) 0.0146(13) 0.0234(14) -0.0006(11) 0.0002(11) 0.0002(11)
C6 0.0161(13) 0.0210(14) 0.0236(15) -0.0024(11) 0.0004(11) 0.0042(11)
C11 0.0146(12) 0.0203(13) 0.0175(13) 0.0001(11) 0.0032(10) -0.0026(10)
O2 0.0149(9) 0.0244(11) 0.0196(10) 0.0012(9) 0.0055(8) 0.0003(8)
C14 0.0208(14) 0.0285(16) 0.0240(15) -0.0006(12) 0.0066(11) 0.0040(12)
O3 0.0432(14) 0.0153(11) 0.0241(11) 0.0024(9) 0.0108(10) 0.0019(9)
C15 0.130(5) 0.0208(18) 0.042(2) -0.0002(16) 0.046(3) 0.007(2)

loop_
_atom_type_symbol
_atom_type_description
_atom_type_scat_dispersion_real
_atom_type_scat_dispersion_imag
_atom_type_scat_source
C C 0.0033 0.0016 'International Tables Vol C Tables 4.2.6.8 and 6.1.1.4'
Cd Cd -0.8075 1.2024 'International Tables Vol C Tables 4.2.6.8 and 6.1.1.4'
I I -0.4742 1.8119 'International Tables Vol C Tables 4.2.6.8 and 6.1.1.4'
N N 0.0061 0.0033 'International Tables Vol C Tables 4.2.6.8 and 6.1.1.4'
O O 0.0106 0.0060 'International Tables Vol C Tables 4.2.6.8 and 6.1.1.4'
H H 0.0000 0.0000 'International Tables Vol C Tables 4.2.6.8 and 6.1.1.4'

loop_
_geom_angle_atom_site_label_1
_geom_angle_atom_site_label_2
_geom_angle_atom_site_label_3
_geom_angle
N2 Cd1 N3 67.85(8)
N2 Cd1 O1 66.39(7)
N3 Cd1 O1 128.81(7)
N2 Cd1 I1 140.55(6)
N3 Cd1 I1 96.09(6)
O1 Cd1 I1 104.82(5)
N2 Cd1 I2 102.77(6)
N3 Cd1 I2 116.33(6)
O1 Cd1 I2 95.16(5)
I1 Cd1 I2 116.52(3)
C1 O1 Cd1 114.57(17)
C1 N1 N2 114.5(2)
C1 N1 H1Q4 125(3)
N2 N1 H1Q4 117(3)
C2 N2 N1 121.2(2)
C2 N2 Cd1 122.90(19)
N1 N2 Cd1 115.81(16)
C4 N3 C3 119.0(2)
C4 N3 Cd1 123.07(18)
C3 N3 Cd1 117.33(18)
C11 N4 C12 117.3(2)
O1 C1 N1 121.6(3)
O1 C1 C9 120.5(2)
N1 C1 C9 117.9(2)
C10 C9 C13 118.3(3)
C10 C9 C1 124.5(2)
C13 C9 C1 117.2(2)
C9 C10 C11 118.3(2)
C9 C10 H10 120.9
C11 C10 H10 120.9
N2 C2 C3 113.9(2)
N2 C2 C8 126.6(3)
C3 C2 C8 119.4(2)
N3 C3 C7 121.2(3)
N3 C3 C2 116.9(2)
C7 C3 C2 121.9(2)
C6 C7 C3 118.9(3)
C6 C7 H7 120.5
C3 C7 H7 120.5
C12 C13 C9 119.1(3)
C12 C13 H13 120.4
C9 C13 H13 120.4
N4 C12 C13 123.5(3)
N4 C12 H12 118.3
C13 C12 H12 118.3
C2 C8 H8A 109.5
C2 C8 H8B 109.5
H8A C8 H8B 109.5
C2 C8 H8C 109.5
H8A C8 H8C 109.5
H8B C8 H8C 109.5
N3 C4 C5 123.0(3)
N3 C4 H4 118.5
C5 C4 H4 118.5
C6 C5 C4 118.0(3)
C6 C5 H5 121.0
C4 C5 H5 121.0
C5 C6 C7 119.7(3)
C5 C6 H6 120.1
C7 C6 H6 120.1
N4 C11 C10 123.6(3)
N4 C11 H11 118.2
C10 C11 H11 118.2
C14 O2 H1Q2 107(3)
O2 C14 H14A 109.5
O2 C14 H14B 109.5
H14A C14 H14B 109.5
O2 C14 H14C 109.5
H14A C14 H14C 109.5
H14B C14 H14C 109.5
O3 C15 H15A 109.5
O3 C15 H15B 109.5
H15A C15 H15B 109.5
O3 C15 H15C 109.5
H15A C15 H15C 109.5
H15B C15 H15C 109.5

loop_
_geom_bond_atom_site_label_1
_geom_bond_atom_site_label_2
_geom_bond_distance
I1 Cd1 2.7268(8)
I2 Cd1 2.7459(11)
Cd1 N2 2.349(2)
Cd1 N3 2.369(2)
Cd1 O1 2.395(2)
O1 C1 1.238(3)
N1 C1 1.363(3)
N1 N2 1.380(3)
N1 H1Q4 0.87(4)
N2 C2 1.290(3)
N3 C4 1.333(4)
N3 C3 1.359(3)
N4 C11 1.340(4)
N4 C12 1.342(4)
C1 C9 1.493(4)
C9 C10 1.393(4)
C9 C13 1.398(4)
C10 C11 1.397(4)
C10 H10 0.9500
C2 C3 1.487(4)
C2 C8 1.492(4)
C3 C7 1.399(4)
C7 C6 1.389(4)
C7 H7 0.9500
C13 C12 1.377(4)
C13 H13 0.9500
C12 H12 0.9500
C8 H8A 0.9800
C8 H8B 0.9800
C8 H8C 0.9800
C4 C5 1.396(4)
C4 H4 0.9500
C5 C6 1.387(4)
C5 H5 0.9500
C6 H6 0.9500
C11 H11 0.9500
O2 C14 1.432(3)
O2 H1Q2 0.80(4)
C14 H14A 0.9800
C14 H14B 0.9800
C14 H14C 0.9800
O3 C15 1.401(5)
C15 H15A 0.9800
C15 H15B 0.9800
C15 H15C 0.9800

loop_
_geom_torsion_atom_site_label_1
_geom_torsion_atom_site_label_2
_geom_torsion_atom_site_label_3
_geom_torsion_atom_site_label_4
_geom_torsion
N2 Cd1 O1 C1 -23.26(18)
N3 Cd1 O1 C1 -51.7(2)
I1 Cd1 O1 C1 -162.38(18)
I2 Cd1 O1 C1 78.43(19)
C1 N1 N2 C2 163.3(2)
C1 N1 N2 Cd1 -14.1(3)
N3 Cd1 N2 C2 -2.2(2)
O1 Cd1 N2 C2 -158.6(2)
I1 Cd1 N2 C2 -73.9(2)
I2 Cd1 N2 C2 111.3(2)
N3 Cd1 N2 N1 175.1(2)
O1 Cd1 N2 N1 18.71(16)
I1 Cd1 N2 N1 103.45(17)
I2 Cd1 N2 N1 -71.38(18)
N2 Cd1 N3 C4 179.1(2)
O1 Cd1 N3 C4 -152.8(2)
I1 Cd1 N3 C4 -38.2(2)
I2 Cd1 N3 C4 85.4(2)
N2 Cd1 N3 C3 7.94(18)
O1 Cd1 N3 C3 36.0(2)
I1 Cd1 N3 C3 150.60(18)
I2 Cd1 N3 C3 -85.77(19)
Cd1 O1 C1 N1 26.3(3)
Cd1 O1 C1 C9 -154.56(19)
N2 N1 C1 O1 -8.7(4)
N2 N1 C1 C9 172.2(2)
O1 C1 C9 C10 -175.4(3)
N1 C1 C9 C10 3.8(4)
O1 C1 C9 C13 5.0(4)
N1 C1 C9 C13 -175.9(2)
C13 C9 C10 C11 -0.9(4)
C1 C9 C10 C11 179.5(3)
N1 N2 C2 C3 179.6(2)
Cd1 N2 C2 C3 -3.3(3)
N1 N2 C2 C8 -3.9(4)
Cd1 N2 C2 C8 173.2(2)
C4 N3 C3 C7 -3.5(4)
Cd1 N3 C3 C7 168.0(2)
C4 N3 C3 C2 175.7(2)
Cd1 N3 C3 C2 -12.7(3)
N2 C2 C3 N3 10.5(4)
C8 C2 C3 N3 -166.2(2)
N2 C2 C3 C7 -170.3(2)
C8 C2 C3 C7 13.0(4)
N3 C3 C7 C6 1.9(4)
C2 C3 C7 C6 -177.2(3)
C10 C9 C13 C12 -0.1(4)
C1 C9 C13 C12 179.5(3)
C11 N4 C12 C13 -0.5(4)
C9 C13 C12 N4 0.9(4)
C3 N3 C4 C5 2.5(4)
Cd1 N3 C4 C5 -168.5(2)
N3 C4 C5 C6 0.1(4)
C4 C5 C6 C7 -1.6(4)
C3 C7 C6 C5 0.7(4)
C12 N4 C11 C10 -0.6(4)
C9 C10 C11 N4 1.3(4)
